data_4342769
loop_
_publ_author_name
'Forni\'es, Juan'
'Gim\'enez, Nora'
'Ib\'a\~nez, Susana'
'Lalinde, Elena'
'Mart\'in, Antonio'
'Moreno, M. Teresa'

_publ_section_title
;
 An Extended Chain and Trinuclear Complexes Based on Pt(II)-M (M = Tl(I),
 Pb(II)) Bonds: Contrasting Photophysical Behavior.
;
_journal_issue 9
_journal_name_full 'Inorganic chemistry'
_journal_page_first 4351
_journal_page_last 4363
_journal_paper_doi 10.1021/acs.inorgchem.5b00083
_journal_volume 54
_journal_year 2015
_chemical_formula_sum 'C62 H41 F20 N2 O3 Pt2 Tl2'
_chemical_formula_weight 2040.89
_chemical_name_systematic
; 
 ? 
;
_space_group_IT_number 14
_symmetry_cell_setting monoclinic
_symmetry_space_group_name_Hall '-P 2yn'
_symmetry_space_group_name_H-M 'P 1 21/n 1'
_atom_sites_solution_hydrogens geom
_atom_sites_solution_primary direct
_atom_sites_solution_secondary difmap
_audit_creation_method SHELXL-97
_cell_angle_alpha 90.00
_cell_angle_beta 108.3263(13)
_cell_angle_gamma 90.00
_cell_formula_units_Z 4
_cell_length_a 13.54776(17)
_cell_length_b 22.9750(2)
_cell_length_c 20.6916(2)
_cell_measurement_reflns_used 36861
_cell_measurement_temperature 100(2)
_cell_measurement_theta_max 28.8691
_cell_measurement_theta_min 3.7291
_cell_volume 6113.81(12)
_computing_cell_refinement
;
CrysAlis RED, Oxford Diffraction Ltd.,
Version 1.171.33.28 (release 05-12-2008 CrysAlis171 .NET)
(compiled Dec  5 2008,16:01:47)
;
_computing_data_collection
;
CrysAlis CCD, Oxford Diffraction Ltd.,
Version 1.171.33.28 (release 05-12-2008 CrysAlis171 .NET)
(compiled Dec  5 2008,16:01:47)
;
_computing_data_reduction
;
CrysAlis RED, Oxford Diffraction Ltd.,
Version 1.171.33.28 (release 05-12-2008 CrysAlis171 .NET)
(compiled Dec  5 2008,16:01:47)
;
_computing_structure_refinement 'SHELXL-97 (Sheldrick, 1997)'
_computing_structure_solution 'SHELXS-97 (Sheldrick, 1990)'
_diffrn_ambient_temperature 100(2)
_diffrn_detector_area_resol_mean 16.0655
_diffrn_measured_fraction_theta_full 0.996
_diffrn_measured_fraction_theta_max 0.997
_diffrn_measurement_details
;
  1 omega   59.00   97.00   0.4000   10.0000
omega____ theta____ kappa____ phi______ frames
    -       22.2271  179.0000   90.0000 95

  2 omega  -23.00   85.80   0.4000   10.0000
omega____ theta____ kappa____ phi______ frames
    -       22.2271    0.0000   90.0000 272

  3 omega    6.00   96.00   0.4000   10.0000
omega____ theta____ kappa____ phi______ frames
    -       22.2271   37.0000  120.0000 225

  4 omega -102.00  -32.00   0.4000   10.0000
omega____ theta____ kappa____ phi______ frames
    -      -19.8053  179.0000  120.0000 175

  5 omega -102.00  -32.00   0.4000   10.0000
omega____ theta____ kappa____ phi______ frames
    -      -19.8053  179.0000    0.0000 175

  6 omega  -10.00   96.00   0.4000   10.0000
omega____ theta____ kappa____ phi______ frames
    -       22.2271   37.0000  300.0000 265

  7 omega  -52.00   60.80   0.4000   10.0000
omega____ theta____ kappa____ phi______ frames
    -       22.2271  -30.0000  290.0000 282

;
_diffrn_measurement_device_type 'Goniometer KM4/Xcalibur, detector: Sapphire3'
_diffrn_measurement_method 'w scans'
_diffrn_orient_matrix_UB_11 0.0319230005
_diffrn_orient_matrix_UB_12 0.0118242741
_diffrn_orient_matrix_UB_13 -0.0181088915
_diffrn_orient_matrix_UB_21 -0.0419065077
_diffrn_orient_matrix_UB_22 -0.0022958316
_diffrn_orient_matrix_UB_23 -0.0308298596
_diffrn_orient_matrix_UB_31 -0.0167467471
_diffrn_orient_matrix_UB_32 0.0284143271
_diffrn_orient_matrix_UB_33 0.0050530644
_diffrn_radiation_monochromator graphite
_diffrn_radiation_source 'Enhance (Mo) X-ray Source'
_diffrn_radiation_type MoK\a
_diffrn_radiation_wavelength 0.71073
_diffrn_reflns_av_R_equivalents 0.0340
_diffrn_reflns_av_sigmaI/netI 0.0292
_diffrn_reflns_limit_h_max 16
_diffrn_reflns_limit_h_min -16
_diffrn_reflns_limit_k_max 28
_diffrn_reflns_limit_k_min -27
_diffrn_reflns_limit_l_max 25
_diffrn_reflns_limit_l_min -25
_diffrn_reflns_number 63265
_diffrn_reflns_theta_full 25.00
_diffrn_reflns_theta_max 26.25
_diffrn_reflns_theta_min 3.78
_exptl_absorpt_coefficient_mu 9.925
_exptl_absorpt_correction_T_max 0.2832
_exptl_absorpt_correction_T_min 0.1061
_exptl_absorpt_correction_type multi-scan
_exptl_absorpt_process_details
;
CrysAlis RED, Oxford Diffraction Ltd.,
Version 1.171.33.28 (release 05-12-2008 CrysAlis171 .NET)
(compiled Dec  5 2008,16:01:47)
Empirical absorption correction using spherical harmonics,
 implemented in SCALE3 ABSPACK scaling algorithm.
;
_exptl_crystal_colour red
_exptl_crystal_density_diffrn 2.217
_exptl_crystal_density_method 'not measured'
_exptl_crystal_description block
_exptl_crystal_F_000 3796
_exptl_crystal_size_max 0.41
_exptl_crystal_size_mid 0.28
_exptl_crystal_size_min 0.17
_refine_diff_density_max 4.579
_refine_diff_density_min -4.869
_refine_diff_density_rms 0.148
_refine_ls_extinction_method none
_refine_ls_goodness_of_fit_ref 1.021
_refine_ls_hydrogen_treatment constr
_refine_ls_matrix_type full
_refine_ls_number_parameters 859
_refine_ls_number_reflns 12298
_refine_ls_number_restraints 142
_refine_ls_restrained_S_all 1.022
_refine_ls_R_factor_all 0.0373
_refine_ls_R_factor_gt 0.0291
_refine_ls_shift/su_max 0.004
_refine_ls_shift/su_mean 0.000
_refine_ls_structure_factor_coef Fsqd
_refine_ls_weighting_details 'calc w=1/[\s^2^(Fo^2^)+(0.0442P)^2^+15.5123P] where P=(Fo^2^+2Fc^2^)/3'
_refine_ls_weighting_scheme calc
_refine_ls_wR_factor_gt 0.0754
_refine_ls_wR_factor_ref 0.0773
_reflns_number_gt 10319
_reflns_number_total 12298
_reflns_threshold_expression >2sigma(I)
_cod_data_source_file ic5b00083_si_002.cif
_cod_data_source_block 1
_cod_depositor_comments 'Adding full bibliography for 4342769--4342773.cif.'
_cod_original_cell_volume 6113.82(12)
_cod_original_sg_symbol_H-M P2(1)/n
_cod_database_code 4342769

loop_
_symmetry_equiv_pos_as_xyz
'x, y, z'
'-x+1/2, y+1/2, -z+1/2'
'-x, -y, -z'
'x-1/2, -y-1/2, z-1/2'

loop_
_atom_site_label
_atom_site_type_symbol
_atom_site_fract_x
_atom_site_fract_y
_atom_site_fract_z
_atom_site_U_iso_or_equiv
_atom_site_adp_type
_atom_site_occupancy
_atom_site_symmetry_multiplicity
_atom_site_calc_flag
_atom_site_refinement_flags
_atom_site_disorder_assembly
_atom_site_disorder_group
Pt1 Pt 0.245343(16) 0.941730(8) 0.741077(10) 0.01615(6) Uani 1 1 d D . .
Tl1 Tl 0.26043(2) 1.069948(9) 0.733234(12) 0.02867(7) Uani 1 1 d . . .
Tl2 Tl 0.281943(18) 0.815494(9) 0.720681(12) 0.02456(6) Uani 1 1 d . A .
F1 F 0.0467(3) 1.02095(14) 0.66114(18) 0.0322(8) Uani 1 1 d . . .
F2 F -0.1562(3) 1.00632(17) 0.6396(2) 0.0422(10) Uani 1 1 d . . .
F3 F -0.2294(3) 0.91013(18) 0.6862(2) 0.0416(10) Uani 1 1 d . . .
F4 F -0.0917(3) 0.82902(16) 0.7600(2) 0.0367(9) Uani 1 1 d . . .
F5 F 0.1120(3) 0.84255(13) 0.78385(18) 0.0281(8) Uani 1 1 d . . .
F6 F 0.1589(3) 1.02814(14) 0.83759(18) 0.0328(8) Uani 1 1 d . . .
F7 F 0.1802(3) 1.02691(16) 0.9706(2) 0.0425(10) Uani 1 1 d . . .
F8 F 0.2977(3) 0.94363(17) 1.05359(18) 0.0434(10) Uani 1 1 d . . .
F9 F 0.3949(3) 0.86170(16) 1.00116(17) 0.0364(9) Uani 1 1 d . . .
F10 F 0.3749(3) 0.86103(14) 0.86794(16) 0.0281(7) Uani 1 1 d . . .
F11 F 0.0195(4) 0.61153(18) 0.7316(3) 0.0619(13) Uani 1 1 d . . .
F12 F -0.1868(5) 0.6277(3) 0.6921(3) 0.0870(18) Uani 1 1 d . . .
F13 F -0.2703(4) 0.7280(3) 0.6273(3) 0.0895(18) Uani 1 1 d . . .
F14 F -0.1454(4) 0.8093(2) 0.5978(2) 0.0689(15) Uani 1 1 d . . .
F15 F 0.0595(3) 0.79173(16) 0.6302(2) 0.0459(10) Uani 1 1 d . . .
F16 F 0.0924(3) 0.58223(14) 0.61707(18) 0.0322(8) Uani 1 1 d . . .
F17 F 0.0641(3) 0.55525(15) 0.48702(19) 0.0368(9) Uani 1 1 d . . .
F18 F 0.1506(4) 0.62143(18) 0.4101(2) 0.0537(11) Uani 1 1 d . . .
F19 F 0.2639(4) 0.71747(19) 0.4659(2) 0.0568(12) Uani 1 1 d . . .
F20 F 0.2910(3) 0.74727(15) 0.5944(2) 0.0408(10) Uani 1 1 d . . .
C1 C 0.0905(4) 0.9321(2) 0.7235(3) 0.0221(12) Uani 1 1 d . . .
C2 C 0.0166(5) 0.9718(2) 0.6873(3) 0.0245(13) Uani 1 1 d . . .
C3 C -0.0882(5) 0.9653(3) 0.6746(3) 0.0286(14) Uani 1 1 d . . .
C4 C -0.1255(4) 0.9173(3) 0.6988(3) 0.0295(14) Uani 1 1 d . . .
C5 C -0.0562(5) 0.8765(3) 0.7356(3) 0.0277(13) Uani 1 1 d . . .
C6 C 0.0479(4) 0.8852(2) 0.7468(3) 0.0210(12) Uani 1 1 d . . .
C7 C 0.2646(4) 0.9449(2) 0.8453(3) 0.0206(12) Uani 1 1 d . . .
C8 C 0.2182(5) 0.9850(2) 0.8761(3) 0.0243(13) Uani 1 1 d . . .
C9 C 0.2276(5) 0.9859(3) 0.9440(3) 0.0300(14) Uani 1 1 d . . .
C10 C 0.2870(5) 0.9440(3) 0.9866(3) 0.0297(14) Uani 1 1 d . . .
C11 C 0.3355(5) 0.9024(3) 0.9596(3) 0.0265(13) Uani 1 1 d . . .
C12 C 0.3244(4) 0.9034(2) 0.8909(3) 0.0204(12) Uani 1 1 d . . .
N1 N 0.4027(3) 0.95489(19) 0.7493(2) 0.0193(10) Uani 1 1 d D . .
C25 C 0.4210(4) 0.9550(2) 0.6872(3) 0.0212(12) Uani 1 1 d D . .
C24 C 0.3325(4) 0.9435(2) 0.6293(3) 0.0189(11) Uani 1 1 d D . .
C23 C 0.2347(4) 0.9353(2) 0.6393(3) 0.0204(12) Uani 1 1 d D . .
C13 C 0.4825(4) 0.9660(2) 0.8057(3) 0.0209(12) Uani 1 1 d D . .
H13 H 0.4712 0.9657 0.8478 0.025 Uiso 1 1 calc R . .
C14 C 0.5823(5) 0.9780(3) 0.8028(3) 0.0279(13) Uani 1 1 d D . .
H14 H 0.6363 0.9859 0.8425 0.034 Uiso 1 1 calc R . .
C15 C 0.6000(5) 0.9781(3) 0.7411(3) 0.0303(14) Uani 1 1 d D . .
H15 H 0.6661 0.9862 0.7390 0.036 Uiso 1 1 calc R . .
C16 C 0.5195(4) 0.9662(3) 0.6820(3) 0.0267(13) Uani 1 1 d D . .
C17 C 0.5301(5) 0.9643(3) 0.6145(3) 0.0323(14) Uani 1 1 d D . .
H17 H 0.5947 0.9714 0.6091 0.039 Uiso 1 1 calc R . .
C18 C 0.4477(5) 0.9524(3) 0.5592(3) 0.0293(14) Uani 1 1 d D . .
H18 H 0.4574 0.9513 0.5166 0.035 Uiso 1 1 calc R . .
C19 C 0.3453(5) 0.9415(2) 0.5638(3) 0.0246(12) Uani 1 1 d D . .
C20 C 0.2580(5) 0.9298(2) 0.5081(3) 0.0261(13) Uani 1 1 d D . .
H20 H 0.2643 0.9279 0.4647 0.031 Uiso 1 1 calc R . .
C21 C 0.1625(5) 0.9211(2) 0.5170(3) 0.0262(13) Uani 1 1 d D . .
H21 H 0.1046 0.9134 0.4795 0.031 Uiso 1 1 calc R . .
C22 C 0.1520(4) 0.9237(2) 0.5829(3) 0.0228(12) Uani 1 1 d D . .
H22 H 0.0870 0.9173 0.5879 0.027 Uiso 1 1 calc R . .
C26 C 0.0510(6) 0.7008(3) 0.6825(3) 0.0356(15) Uani 1 1 d . A .
C27 C -0.0184(7) 0.6619(3) 0.6967(4) 0.0481(19) Uani 1 1 d . . .
C28 C -0.1250(7) 0.6689(4) 0.6776(5) 0.059(2) Uani 1 1 d . . .
C29 C -0.1688(8) 0.7189(4) 0.6447(5) 0.062(2) Uani 1 1 d . . .
C30 C -0.1035(7) 0.7596(3) 0.6305(4) 0.053(2) Uani 1 1 d . . .
C31 C 0.0025(6) 0.7495(3) 0.6483(3) 0.0396(17) Uani 1 1 d . . .
C32 C 0.1936(4) 0.6664(3) 0.6137(3) 0.0274(13) Uani 1 1 d . A .
C33 C 0.1359(5) 0.6177(2) 0.5812(3) 0.0256(13) Uani 1 1 d . . .
C34 C 0.1209(5) 0.6026(3) 0.5147(3) 0.0305(14) Uani 1 1 d . . .
C35 C 0.1634(5) 0.6352(3) 0.4750(3) 0.0367(15) Uani 1 1 d . . .
C36 C 0.2212(5) 0.6837(3) 0.5037(4) 0.0371(16) Uani 1 1 d . . .
C37 C 0.2347(5) 0.6976(3) 0.5712(4) 0.0311(14) Uani 1 1 d . . .
N2 N 0.2218(6) 0.7129(4) 0.8130(4) 0.041(2) Uani 0.70 1 d PD A 1
C50 C 0.3219(7) 0.7132(3) 0.8532(4) 0.032(2) Uani 0.70 1 d PD A 1
C49 C 0.3979(7) 0.6939(4) 0.8241(4) 0.026(2) Uani 0.70 1 d PD A 1
C48 C 0.3672(8) 0.6782(4) 0.7545(4) 0.038(3) Uani 0.70 1 d PD A 1
C38 C 0.1463(7) 0.7285(4) 0.8399(4) 0.0303(19) Uani 0.70 1 d PD A 1
H38 H 0.0773 0.7268 0.8125 0.036 Uiso 0.70 1 calc PR A 1
C39 C 0.1688(8) 0.7469(4) 0.9071(5) 0.042(2) Uani 0.70 1 d PD A 1
H39 H 0.1160 0.7578 0.9245 0.050 Uiso 0.70 1 calc PR A 1
C40 C 0.2726(9) 0.7486(6) 0.9475(6) 0.052(3) Uani 0.70 1 d PD A 1
H40 H 0.2898 0.7622 0.9920 0.062 Uiso 0.70 1 calc PR A 1
C41 C 0.3490(8) 0.7304(5) 0.9226(5) 0.046(3) Uani 0.70 1 d PD A 1
C42 C 0.4579(8) 0.7302(4) 0.9609(5) 0.052(3) Uani 0.70 1 d PD A 1
H42 H 0.4784 0.7424 1.0061 0.062 Uiso 0.70 1 calc PR A 1
C43 C 0.5320(13) 0.7128(18) 0.9334(6) 0.054(5) Uani 0.70 1 d PD A 1
H43 H 0.6016 0.7146 0.9596 0.065 Uiso 0.70 1 calc PR A 1
C44 C 0.5044(7) 0.6916(4) 0.8639(4) 0.039(2) Uani 0.70 1 d PD A 1
C45 C 0.5745(8) 0.6721(6) 0.8321(6) 0.048(3) Uani 0.70 1 d PD A 1
H45 H 0.6448 0.6707 0.8568 0.058 Uiso 0.70 1 calc PR A 1
C46 C 0.5422(8) 0.6547(4) 0.7639(6) 0.049(3) Uani 0.70 1 d PD A 1
H46 H 0.5903 0.6409 0.7439 0.058 Uiso 0.70 1 calc PR A 1
C47 C 0.4363(7) 0.6581(4) 0.7258(5) 0.032(2) Uani 0.70 1 d PD A 1
H47 H 0.4142 0.6464 0.6805 0.038 Uiso 0.70 1 calc PR A 1
Pt2 Pt 0.20981(2) 0.688370(9) 0.711435(12) 0.03168(7) Uani 1 1 d D . .
N2' N 0.3714(6) 0.6754(10) 0.7297(6) 0.041(2) Uani 0.30 1 d PD A 2
C50' C 0.4318(7) 0.6846(9) 0.7966(7) 0.032(2) Uani 0.30 1 d PD A 2
C49' C 0.3764(10) 0.7056(14) 0.8403(7) 0.026(2) Uani 0.30 1 d PD A 2
C48' C 0.2674(9) 0.7130(11) 0.8128(5) 0.038(3) Uani 0.30 1 d PD A 2
C38' C 0.4375(14) 0.6568(10) 0.6930(10) 0.0303(19) Uani 0.30 1 d PD A 2
H38' H 0.4049 0.6494 0.6470 0.036 Uiso 0.30 1 calc PR A 2
C39' C 0.5456(14) 0.6480(9) 0.7161(10) 0.042(2) Uani 0.30 1 d PD A 2
H39' H 0.5804 0.6344 0.6869 0.050 Uiso 0.30 1 calc PR A 2
C40' C 0.5990(16) 0.6601(11) 0.7838(10) 0.052(3) Uani 0.30 1 d PD A 2
H40' H 0.6710 0.6568 0.8007 0.062 Uiso 0.30 1 calc PR A 2
C41' C 0.5421(13) 0.6770(16) 0.8255(10) 0.046(3) Uani 0.30 1 d PD A 2
C42' C 0.5942(16) 0.6917(10) 0.8967(9) 0.052(3) Uani 0.30 1 d PD A 2
H42' H 0.6665 0.6920 0.9136 0.062 Uiso 0.30 1 calc PR A 2
C43' C 0.537(2) 0.705(5) 0.9383(15) 0.054(5) Uani 0.30 1 d PD A 2
H43' H 0.5691 0.7052 0.9853 0.065 Uiso 0.30 1 calc PR A 2
C44' C 0.4281(13) 0.7189(8) 0.9101(7) 0.039(2) Uani 0.30 1 d PD A 2
C45' C 0.3664(16) 0.7379(13) 0.9485(11) 0.048(3) Uani 0.30 1 d PD A 2
H45' H 0.3986 0.7486 0.9935 0.058 Uiso 0.30 1 calc PR A 2
C46' C 0.2582(17) 0.7415(15) 0.9223(11) 0.049(3) Uani 0.30 1 d PD A 2
H46' H 0.2181 0.7523 0.9494 0.058 Uiso 0.30 1 calc PR A 2
C47' C 0.2127(14) 0.7281(9) 0.8530(9) 0.032(2) Uani 0.30 1 d PD A 2
H47' H 0.1407 0.7300 0.8345 0.038 Uiso 0.30 1 calc PR A 2
O1 O 0.3022(4) 1.0896(2) 0.6106(2) 0.0470(13) Uani 1 1 d . . .
C51 C 0.2515(5) 1.0872(3) 0.5507(4) 0.0330(15) Uani 1 1 d . . .
C52 C 0.1362(6) 1.0810(3) 0.5274(4) 0.0439(18) Uani 1 1 d . . .
H52A H 0.1118 1.0801 0.5662 0.066 Uiso 1 1 calc R . .
H52B H 0.1170 1.0455 0.5021 0.066 Uiso 1 1 calc R . .
H52C H 0.1054 1.1134 0.4989 0.066 Uiso 1 1 calc R . .
C53 C 0.3030(6) 1.0893(3) 0.4968(4) 0.0429(17) Uani 1 1 d . . .
H53A H 0.3767 1.0935 0.5177 0.064 Uiso 1 1 calc R . .
H53B H 0.2767 1.1218 0.4673 0.064 Uiso 1 1 calc R . .
H53C H 0.2889 1.0539 0.4708 0.064 Uiso 1 1 calc R . .
O2 O 0.4930(4) 0.8196(2) 0.7576(3) 0.0525(14) Uani 1 1 d . . .
C54 C 0.5608(5) 0.8113(3) 0.7313(4) 0.0390(17) Uani 1 1 d . A .
C55 C 0.6719(6) 0.8038(4) 0.7744(4) 0.051(2) Uani 1 1 d . . .
H55A H 0.6768 0.8063 0.8217 0.076 Uiso 1 1 calc R A .
H55B H 0.7135 0.8339 0.7638 0.076 Uiso 1 1 calc R . .
H55C H 0.6966 0.7665 0.7655 0.076 Uiso 1 1 calc R . .
C56 C 0.5352(7) 0.8089(3) 0.6562(5) 0.056(2) Uani 1 1 d . . .
H56A H 0.4617 0.8140 0.6353 0.084 Uiso 1 1 calc R A .
H56B H 0.5556 0.7718 0.6432 0.084 Uiso 1 1 calc R . .
H56C H 0.5718 0.8392 0.6413 0.084 Uiso 1 1 calc R . .
O3 O -0.1120(10) 0.7132(5) 0.8401(6) 0.159(5) Uani 1 1 d . . .
C57 C -0.0913(9) 0.6708(6) 0.8843(8) 0.099(4) Uani 1 1 d . . .
C58 C -0.0600(12) 0.6864(5) 0.9595(8) 0.112(5) Uani 1 1 d . . .
H58A H -0.0591 0.7280 0.9644 0.168 Uiso 1 1 calc R . .
H58B H 0.0081 0.6712 0.9823 0.168 Uiso 1 1 calc R . .
H58C H -0.1090 0.6700 0.9792 0.168 Uiso 1 1 calc R . .
C59 C -0.1008(13) 0.6143(6) 0.8609(8) 0.136(5) Uani 1 1 d U . .
H59A H -0.1216 0.6144 0.8120 0.204 Uiso 1 1 calc R . .
H59B H -0.1522 0.5944 0.8756 0.204 Uiso 1 1 calc R . .
H59C H -0.0352 0.5948 0.8786 0.204 Uiso 1 1 calc R . .
C60 C 0.0158(13) 0.8384(9) 1.0614(6) 0.093(3) Uani 0.50 1 d PD . .
H60A H 0.0738 0.8282 1.1002 0.140 Uiso 0.50 1 calc PR . .
H60B H -0.0293 0.8053 1.0475 0.140 Uiso 0.50 1 calc PR . .
H60C H -0.0219 0.8699 1.0731 0.140 Uiso 0.50 1 calc PR . .
C61 C 0.0555(8) 0.8572(7) 1.0025(7) 0.093(3) Uani 0.50 1 d PD . .
H61A H 0.0953 0.8257 0.9918 0.112 Uiso 0.50 1 calc PR . .
H61B H 0.1013 0.8904 1.0168 0.112 Uiso 0.50 1 calc PR . .
C62 C -0.0350(11) 0.8733(5) 0.9384(6) 0.093(3) Uani 0.50 1 d PD . .
H62A H -0.0365 0.8463 0.9021 0.112 Uiso 0.50 1 calc PR . .
H62B H -0.1003 0.8697 0.9481 0.112 Uiso 0.50 1 calc PR . .
C63 C -0.0244(9) 0.9357(6) 0.9147(9) 0.093(3) Uani 0.50 1 d PD . .
H63A H -0.0014 0.9610 0.9541 0.112 Uiso 0.50 1 calc PR . .
H63B H 0.0283 0.9364 0.8920 0.112 Uiso 0.50 1 calc PR . .
C64 C -0.1267(9) 0.9593(6) 0.8659(9) 0.093(3) Uani 0.50 1 d PD . .
H64A H -0.1790 0.9596 0.8889 0.112 Uiso 0.50 1 calc PR . .
H64B H -0.1507 0.9336 0.8269 0.112 Uiso 0.50 1 calc PR . .
C65 C -0.1140(12) 1.0213(6) 0.8412(9) 0.093(3) Uani 0.50 1 d PD . .
H65A H -0.1786 1.0339 0.8093 0.140 Uiso 0.50 1 calc PR . .
H65B H -0.0609 1.0213 0.8195 0.140 Uiso 0.50 1 calc PR . .
H65C H -0.0945 1.0473 0.8794 0.140 Uiso 0.50 1 calc PR . .

loop_
_atom_site_aniso_label
_atom_site_aniso_U_11
_atom_site_aniso_U_22
_atom_site_aniso_U_33
_atom_site_aniso_U_23
_atom_site_aniso_U_13
_atom_site_aniso_U_12
Pt1 0.01853(11) 0.01320(10) 0.01656(10) 0.00023(8) 0.00527(8) -0.00032(8)
Tl1 0.04524(15) 0.01301(11) 0.02683(13) -0.00169(8) 0.00999(11) -0.00118(9)
Tl2 0.03104(13) 0.01349(11) 0.03042(12) 0.00057(8) 0.01150(10) 0.00094(9)
F1 0.037(2) 0.0222(18) 0.036(2) 0.0106(15) 0.0093(17) 0.0024(15)
F2 0.031(2) 0.049(2) 0.041(2) 0.0118(18) 0.0036(18) 0.0184(18)
F3 0.0193(18) 0.063(3) 0.043(2) 0.002(2) 0.0101(17) 0.0013(18)
F4 0.032(2) 0.037(2) 0.046(2) 0.0053(17) 0.0202(18) -0.0071(16)
F5 0.0252(18) 0.0208(17) 0.038(2) 0.0104(14) 0.0089(16) 0.0032(14)
F6 0.044(2) 0.0220(18) 0.035(2) 0.0013(15) 0.0158(18) 0.0075(16)
F7 0.055(3) 0.039(2) 0.042(2) -0.0151(18) 0.029(2) -0.0036(19)
F8 0.060(3) 0.053(2) 0.0200(18) -0.0074(17) 0.0166(19) -0.015(2)
F9 0.040(2) 0.040(2) 0.0221(18) 0.0083(16) -0.0003(16) -0.0040(17)
F10 0.0339(19) 0.0257(17) 0.0236(17) 0.0032(14) 0.0072(15) 0.0064(15)
F11 0.088(4) 0.034(2) 0.077(3) 0.016(2) 0.046(3) 0.004(2)
F12 0.090(4) 0.091(4) 0.103(5) -0.004(4) 0.063(4) -0.016(3)
F13 0.054(3) 0.126(5) 0.093(5) -0.022(4) 0.030(3) 0.016(3)
F14 0.078(4) 0.060(3) 0.050(3) -0.006(2) -0.006(3) 0.032(3)
F15 0.066(3) 0.027(2) 0.035(2) 0.0078(17) 0.004(2) 0.0033(19)
F16 0.040(2) 0.0206(18) 0.031(2) 0.0001(14) 0.0045(17) -0.0071(15)
F17 0.035(2) 0.0291(19) 0.037(2) -0.0103(16) -0.0017(17) -0.0031(16)
F18 0.073(3) 0.053(3) 0.039(2) -0.010(2) 0.024(2) -0.004(2)
F19 0.073(3) 0.048(3) 0.064(3) -0.004(2) 0.042(3) -0.013(2)
F20 0.045(2) 0.029(2) 0.054(3) -0.0083(17) 0.022(2) -0.0126(17)
C1 0.027(3) 0.017(3) 0.017(3) -0.004(2) 0.001(2) 0.001(2)
C2 0.031(3) 0.021(3) 0.023(3) 0.002(2) 0.011(3) 0.002(2)
C3 0.026(3) 0.035(3) 0.025(3) 0.002(3) 0.008(3) 0.010(3)
C4 0.016(3) 0.046(4) 0.028(3) -0.003(3) 0.009(3) 0.003(3)
C5 0.026(3) 0.031(3) 0.028(3) 0.003(3) 0.012(3) -0.004(3)
C6 0.023(3) 0.019(3) 0.019(3) 0.002(2) 0.004(2) 0.002(2)
C7 0.018(3) 0.020(3) 0.022(3) -0.003(2) 0.004(2) -0.004(2)
C8 0.025(3) 0.020(3) 0.028(3) 0.003(2) 0.010(3) -0.003(2)
C9 0.033(4) 0.029(3) 0.033(4) -0.013(3) 0.018(3) -0.006(3)
C10 0.038(4) 0.034(3) 0.019(3) -0.006(3) 0.012(3) -0.016(3)
C11 0.027(3) 0.030(3) 0.020(3) 0.004(2) 0.002(3) -0.007(3)
C12 0.021(3) 0.020(3) 0.020(3) 0.001(2) 0.007(2) -0.003(2)
N1 0.020(2) 0.017(2) 0.019(2) 0.0024(18) 0.0024(19) 0.0009(18)
C25 0.025(3) 0.015(3) 0.025(3) 0.001(2) 0.010(2) 0.000(2)
C24 0.022(3) 0.014(3) 0.023(3) 0.003(2) 0.009(2) 0.002(2)
C23 0.028(3) 0.009(2) 0.023(3) 0.003(2) 0.005(2) 0.002(2)
C13 0.026(3) 0.018(3) 0.019(3) -0.002(2) 0.008(2) -0.002(2)
C14 0.023(3) 0.031(3) 0.026(3) -0.001(3) 0.002(3) -0.003(3)
C15 0.024(3) 0.033(3) 0.035(4) 0.001(3) 0.010(3) -0.006(3)
C16 0.026(3) 0.027(3) 0.027(3) 0.003(2) 0.010(3) -0.002(3)
C17 0.031(3) 0.039(4) 0.033(4) 0.004(3) 0.019(3) -0.001(3)
C18 0.032(3) 0.037(4) 0.023(3) 0.005(3) 0.013(3) 0.003(3)
C19 0.032(3) 0.019(3) 0.023(3) 0.005(2) 0.009(3) 0.005(2)
C20 0.035(3) 0.027(3) 0.018(3) 0.000(2) 0.011(3) 0.005(3)
C21 0.033(3) 0.022(3) 0.019(3) -0.002(2) 0.003(3) 0.002(3)
C22 0.025(3) 0.020(3) 0.022(3) 0.000(2) 0.007(2) 0.000(2)
C26 0.052(4) 0.026(3) 0.026(3) -0.001(3) 0.009(3) 0.002(3)
C27 0.062(5) 0.037(4) 0.058(5) 0.000(4) 0.038(4) 0.005(4)
C28 0.071(6) 0.061(5) 0.060(5) -0.013(4) 0.040(5) -0.009(5)
C29 0.069(6) 0.063(6) 0.061(6) -0.013(5) 0.032(5) 0.011(5)
C30 0.065(5) 0.046(5) 0.040(4) -0.009(4) 0.005(4) 0.016(4)
C31 0.059(5) 0.030(4) 0.028(4) -0.006(3) 0.011(3) 0.003(3)
C32 0.020(3) 0.020(3) 0.037(4) -0.002(3) 0.003(3) 0.003(2)
C33 0.024(3) 0.021(3) 0.027(3) 0.002(2) 0.001(3) 0.001(2)
C34 0.024(3) 0.024(3) 0.036(4) -0.007(3) -0.001(3) 0.002(3)
C35 0.045(4) 0.031(4) 0.033(4) -0.008(3) 0.011(3) 0.004(3)
C36 0.038(4) 0.029(4) 0.049(4) 0.002(3) 0.020(3) -0.002(3)
C37 0.025(3) 0.021(3) 0.048(4) -0.006(3) 0.012(3) -0.001(3)
N2 0.066(6) 0.012(4) 0.026(4) 0.005(3) -0.012(4) -0.016(4)
C50 0.054(6) 0.009(4) 0.034(5) 0.006(3) 0.013(5) 0.000(4)
C49 0.037(5) 0.005(6) 0.027(5) -0.001(4) -0.002(4) -0.001(4)
C48 0.052(6) 0.011(4) 0.022(4) 0.005(4) -0.028(4) -0.006(4)
C38 0.036(5) 0.025(4) 0.031(5) 0.003(3) 0.014(4) 0.003(4)
C39 0.068(7) 0.026(5) 0.030(5) 0.002(4) 0.013(5) -0.006(4)
C40 0.081(9) 0.025(6) 0.037(6) 0.001(5) 0.001(7) -0.010(6)
C41 0.068(8) 0.027(5) 0.029(5) 0.002(4) -0.004(6) -0.020(5)
C42 0.072(8) 0.033(5) 0.036(6) 0.007(4) -0.006(5) -0.012(5)
C43 0.072(6) 0.023(13) 0.040(5) 0.017(6) -0.023(5) -0.018(4)
C44 0.046(6) 0.016(4) 0.035(5) 0.007(4) -0.016(4) -0.007(4)
C45 0.029(5) 0.034(6) 0.057(7) 0.004(5) -0.022(5) -0.011(5)
C46 0.038(6) 0.028(5) 0.068(9) -0.001(5) 0.000(6) -0.007(4)
C47 0.037(5) 0.019(4) 0.031(5) -0.002(4) -0.001(5) -0.006(4)
Pt2 0.04888(16) 0.01317(12) 0.02224(12) 0.00100(9) -0.00421(11) -0.00044(10)
N2' 0.066(6) 0.012(4) 0.026(4) 0.005(3) -0.012(4) -0.016(4)
C50' 0.054(6) 0.009(4) 0.034(5) 0.006(3) 0.013(5) 0.000(4)
C49' 0.037(5) 0.005(6) 0.027(5) -0.001(4) -0.002(4) -0.001(4)
C48' 0.052(6) 0.011(4) 0.022(4) 0.005(4) -0.028(4) -0.006(4)
C38' 0.036(5) 0.025(4) 0.031(5) 0.003(3) 0.014(4) 0.003(4)
C39' 0.068(7) 0.026(5) 0.030(5) 0.002(4) 0.013(5) -0.006(4)
C40' 0.081(9) 0.025(6) 0.037(6) 0.001(5) 0.001(7) -0.010(6)
C41' 0.068(8) 0.027(5) 0.029(5) 0.002(4) -0.004(6) -0.020(5)
C42' 0.072(8) 0.033(5) 0.036(6) 0.007(4) -0.006(5) -0.012(5)
C43' 0.072(6) 0.023(13) 0.040(5) 0.017(6) -0.023(5) -0.018(4)
C44' 0.046(6) 0.016(4) 0.035(5) 0.007(4) -0.016(4) -0.007(4)
C45' 0.029(5) 0.034(6) 0.057(7) 0.004(5) -0.022(5) -0.011(5)
C46' 0.038(6) 0.028(5) 0.068(9) -0.001(5) 0.000(6) -0.007(4)
C47' 0.037(5) 0.019(4) 0.031(5) -0.002(4) -0.001(5) -0.006(4)
O1 0.066(4) 0.044(3) 0.030(3) 0.002(2) 0.014(3) 0.005(3)
C51 0.044(4) 0.018(3) 0.041(4) 0.003(3) 0.019(3) 0.005(3)
C52 0.044(4) 0.031(4) 0.062(5) -0.001(3) 0.024(4) 0.001(3)
C53 0.042(4) 0.046(4) 0.041(4) 0.012(3) 0.014(3) 0.006(3)
O2 0.039(3) 0.054(3) 0.070(4) -0.012(3) 0.026(3) -0.006(2)
C54 0.037(4) 0.024(3) 0.065(5) -0.002(3) 0.027(4) -0.005(3)
C55 0.038(4) 0.062(5) 0.058(5) 0.002(4) 0.024(4) -0.005(4)
C56 0.055(5) 0.043(5) 0.076(6) 0.002(4) 0.030(5) 0.001(4)
O3 0.200(12) 0.124(8) 0.166(11) 0.075(8) 0.078(9) 0.053(8)
C57 0.068(7) 0.099(9) 0.138(13) -0.002(9) 0.042(8) 0.018(7)
C58 0.124(12) 0.090(9) 0.133(13) 0.019(8) 0.058(11) 0.014(8)
C59 0.156(9) 0.104(8) 0.134(9) 0.001(7) 0.026(7) -0.002(7)
C60 0.060(5) 0.131(8) 0.097(7) -0.061(7) 0.036(5) -0.043(6)
C61 0.060(5) 0.131(8) 0.097(7) -0.061(7) 0.036(5) -0.043(6)
C62 0.060(5) 0.131(8) 0.097(7) -0.061(7) 0.036(5) -0.043(6)
C63 0.060(5) 0.131(8) 0.097(7) -0.061(7) 0.036(5) -0.043(6)
C64 0.060(5) 0.131(8) 0.097(7) -0.061(7) 0.036(5) -0.043(6)
C65 0.060(5) 0.131(8) 0.097(7) -0.061(7) 0.036(5) -0.043(6)

loop_
_atom_type_symbol
_atom_type_description
_atom_type_scat_dispersion_real
_atom_type_scat_dispersion_imag
_atom_type_scat_source
C C 0.0033 0.0016 'International Tables Vol C Tables 4.2.6.8 and 6.1.1.4'
H H 0.0000 0.0000 'International Tables Vol C Tables 4.2.6.8 and 6.1.1.4'
N N 0.0061 0.0033 'International Tables Vol C Tables 4.2.6.8 and 6.1.1.4'
F F 0.0171 0.0103 'International Tables Vol C Tables 4.2.6.8 and 6.1.1.4'
O O 0.0106 0.0060 'International Tables Vol C Tables 4.2.6.8 and 6.1.1.4'
Pt Pt -1.7033 8.3905 'International Tables Vol C Tables 4.2.6.8 and 6.1.1.4'
Tl Tl -2.8358 9.6688 'International Tables Vol C Tables 4.2.6.8 and 6.1.1.4'

loop_
_geom_angle_atom_site_label_1
_geom_angle_atom_site_label_2
_geom_angle_atom_site_label_3
_geom_angle
_geom_angle_site_symmetry_1
_geom_angle_site_symmetry_3
C1 Pt1 C23 94.2(2) . .
C1 Pt1 C7 88.6(2) . .
C23 Pt1 C7 176.3(2) . .
C1 Pt1 N1 174.3(2) . .
C23 Pt1 N1 80.63(19) . .
C7 Pt1 N1 96.71(19) . .
C1 Pt1 Tl1 100.65(15) . .
C23 Pt1 Tl1 89.96(14) . .
C7 Pt1 Tl1 91.94(14) . .
N1 Pt1 Tl1 77.06(12) . .
C1 Pt1 Tl2 94.39(15) . .
C23 Pt1 Tl2 75.46(14) . .
C7 Pt1 Tl2 101.90(15) . .
N1 Pt1 Tl2 86.68(12) . .
Tl1 Pt1 Tl2 159.807(10) . .
Pt2 Tl1 Pt1 154.931(10) 2_556 .
O2 Tl2 Pt1 97.66(11) . .
O2 Tl2 Pt2 109.67(11) . .
Pt1 Tl2 Pt2 150.179(11) . .
C6 C1 C2 113.1(5) . .
C6 C1 Pt1 123.1(4) . .
C2 C1 Pt1 123.7(4) . .
C3 C2 F1 115.7(5) . .
C3 C2 C1 124.1(6) . .
F1 C2 C1 120.2(5) . .
F2 C3 C2 121.0(6) . .
F2 C3 C4 119.1(5) . .
C2 C3 C4 119.8(5) . .
F3 C4 C3 120.4(5) . .
F3 C4 C5 120.6(6) . .
C3 C4 C5 119.0(5) . .
F4 C5 C6 121.6(5) . .
F4 C5 C4 119.7(5) . .
C6 C5 C4 118.7(5) . .
C5 C6 F5 115.2(5) . .
C5 C6 C1 125.2(5) . .
F5 C6 C1 119.5(5) . .
C8 C7 C12 113.2(5) . .
C8 C7 Pt1 124.9(4) . .
C12 C7 Pt1 121.8(4) . .
F6 C8 C9 115.9(5) . .
F6 C8 C7 119.0(5) . .
C9 C8 C7 125.1(6) . .
F7 C9 C8 121.7(6) . .
F7 C9 C10 118.8(6) . .
C8 C9 C10 119.5(5) . .
F8 C10 C11 120.2(6) . .
F8 C10 C9 121.0(6) . .
C11 C10 C9 118.8(5) . .
F9 C11 C10 119.1(5) . .
F9 C11 C12 121.1(5) . .
C10 C11 C12 119.7(5) . .
F10 C12 C11 116.3(5) . .
F10 C12 C7 120.0(5) . .
C11 C12 C7 123.7(5) . .
C13 N1 C25 118.5(5) . .
C13 N1 Pt1 128.0(4) . .
C25 N1 Pt1 113.4(3) . .
N1 C25 C16 121.8(5) . .
N1 C25 C24 115.6(5) . .
C16 C25 C24 122.6(5) . .
C23 C24 C19 122.4(5) . .
C23 C24 C25 118.5(5) . .
C19 C24 C25 119.0(5) . .
C22 C23 C24 117.0(5) . .
C22 C23 Pt1 131.3(4) . .
C24 C23 Pt1 111.8(4) . .
N1 C13 C14 121.7(5) . .
N1 C13 H13 119.2 . .
C14 C13 H13 119.2 . .
C15 C14 C13 119.6(5) . .
C15 C14 H14 120.2 . .
C13 C14 H14 120.2 . .
C14 C15 C16 120.2(6) . .
C14 C15 H15 119.9 . .
C16 C15 H15 119.9 . .
C15 C16 C25 118.2(5) . .
C15 C16 C17 124.6(5) . .
C25 C16 C17 117.2(5) . .
C18 C17 C16 121.1(5) . .
C18 C17 H17 119.5 . .
C16 C17 H17 119.5 . .
C17 C18 C19 122.3(5) . .
C17 C18 H18 118.9 . .
C19 C18 H18 118.9 . .
C20 C19 C24 118.0(5) . .
C20 C19 C18 124.2(5) . .
C24 C19 C18 117.8(5) . .
C21 C20 C19 120.4(5) . .
C21 C20 H20 119.8 . .
C19 C20 H20 119.8 . .
C20 C21 C22 120.3(5) . .
C20 C21 H21 119.8 . .
C22 C21 H21 119.8 . .
C23 C22 C21 121.8(5) . .
C23 C22 H22 119.1 . .
C21 C22 H22 119.1 . .
C31 C26 C27 112.6(7) . .
C31 C26 Pt2 123.2(5) . .
C27 C26 Pt2 124.1(5) . .
F11 C27 C28 115.6(7) . .
F11 C27 C26 119.0(7) . .
C28 C27 C26 125.4(8) . .
F12 C28 C29 119.6(9) . .
F12 C28 C27 121.1(9) . .
C29 C28 C27 119.3(8) . .
F13 C29 C28 121.1(9) . .
F13 C29 C30 121.1(9) . .
C28 C29 C30 117.8(9) . .
F14 C30 C29 118.6(8) . .
F14 C30 C31 120.7(8) . .
C29 C30 C31 120.7(8) . .
F15 C31 C26 120.0(7) . .
F15 C31 C30 115.9(6) . .
C26 C31 C30 124.1(7) . .
C37 C32 C33 112.6(6) . .
C37 C32 Pt2 124.6(4) . .
C33 C32 Pt2 122.8(5) . .
F16 C33 C34 116.5(5) . .
F16 C33 C32 119.2(5) . .
C34 C33 C32 124.3(6) . .
F17 C34 C35 118.6(6) . .
F17 C34 C33 120.8(6) . .
C35 C34 C33 120.5(6) . .
F18 C35 C34 121.9(6) . .
F18 C35 C36 119.9(6) . .
C34 C35 C36 118.2(6) . .
F19 C36 C35 120.0(6) . .
F19 C36 C37 120.4(6) . .
C35 C36 C37 119.6(6) . .
F20 C37 C32 120.0(6) . .
F20 C37 C36 115.2(6) . .
C32 C37 C36 124.8(6) . .
C50 N2 C38 119.1(8) . .
C50 N2 Pt2 111.0(6) . .
C38 N2 Pt2 129.8(6) . .
N2 C50 C49 117.3(8) . .
N2 C50 C41 121.0(8) . .
C49 C50 C41 121.7(8) . .
C48 C49 C50 119.5(8) . .
C48 C49 C44 120.1(8) . .
C50 C49 C44 120.4(8) . .
C47 C48 C49 121.1(8) . .
C47 C48 Pt2 128.6(6) . .
C49 C48 Pt2 110.3(7) . .
N2 C38 C39 122.2(9) . .
N2 C38 H38 118.9 . .
C39 C38 H38 118.9 . .
C40 C39 C38 118.0(10) . .
C40 C39 H39 121.0 . .
C38 C39 H39 121.0 . .
C41 C40 C39 120.7(10) . .
C41 C40 H40 119.7 . .
C39 C40 H40 119.7 . .
C40 C41 C50 118.8(9) . .
C40 C41 C42 124.4(10) . .
C50 C41 C42 116.7(10) . .
C43 C42 C41 122.3(10) . .
C43 C42 H42 118.9 . .
C41 C42 H42 118.9 . .
C42 C43 C44 121.3(12) . .
C42 C43 H43 119.3 . .
C44 C43 H43 119.3 . .
C45 C44 C49 117.3(8) . .
C45 C44 C43 125.2(9) . .
C49 C44 C43 117.4(9) . .
C44 C45 C46 121.8(9) . .
C44 C45 H45 119.1 . .
C46 C45 H45 119.1 . .
C45 C46 C47 119.4(10) . .
C45 C46 H46 120.3 . .
C47 C46 H46 120.3 . .
C48 C47 C46 120.2(9) . .
C48 C47 H47 119.9 . .
C46 C47 H47 119.9 . .
C32 Pt2 C48 100.2(3) . .
C32 Pt2 C26 88.2(2) . .
C48 Pt2 C26 171.5(3) . .
C32 Pt2 C48' 164.8(4) . .
C48 Pt2 C48' 65.3(4) . .
C26 Pt2 C48' 106.4(4) . .
C32 Pt2 N2' 85.7(3) . .
C48 Pt2 N2' 14.7(4) . .
C26 Pt2 N2' 173.7(4) . .
C48' Pt2 N2' 79.6(3) . .
C32 Pt2 N2 178.0(3) . .
C48 Pt2 N2 81.7(3) . .
C26 Pt2 N2 89.9(3) . .
C48' Pt2 N2 16.9(4) . .
N2' Pt2 N2 96.2(4) . .
C32 Pt2 Tl1 96.74(17) . 2_546
C48 Pt2 Tl1 74.2(3) . 2_546
C26 Pt2 Tl1 104.17(18) . 2_546
C48' Pt2 Tl1 84.1(8) . 2_546
N2' Pt2 Tl1 78.0(6) . 2_546
N2 Pt2 Tl1 84.3(2) . 2_546
C32 Pt2 Tl2 103.38(17) . .
C48 Pt2 Tl2 79.3(3) . .
C26 Pt2 Tl2 99.72(18) . .
C48' Pt2 Tl2 70.5(8) . .
N2' Pt2 Tl2 80.3(6) . .
N2 Pt2 Tl2 76.3(2) . .
Tl1 Pt2 Tl2 149.091(11) 2_546 .
C50' N2' C38' 108.1(10) . .
C50' N2' Pt2 114.0(5) . .
C38' N2' Pt2 137.8(10) . .
N2' C50' C49' 114.9(7) . .
N2' C50' C41' 127.4(11) . .
C49' C50' C41' 117.6(11) . .
C48' C49' C44' 120.0(10) . .
C48' C49' C50' 118.4(7) . .
C44' C49' C50' 121.6(11) . .
C47' C48' C49' 119.9(11) . .
C47' C48' Pt2 126.9(10) . .
C49' C48' Pt2 112.8(5) . .
C39' C38' N2' 129.1(15) . .
C39' C38' H38' 115.5 . .
N2' C38' H38' 115.5 . .
C40' C39' C38' 118.1(17) . .
C40' C39' H39' 120.9 . .
C38' C39' H39' 120.9 . .
C41' C40' C39' 118.1(17) . .
C41' C40' H40' 121.0 . .
C39' C40' H40' 121.0 . .
C40' C41' C50' 119.1(15) . .
C40' C41' C42' 120.5(15) . .
C50' C41' C42' 120.2(15) . .
C43' C42' C41' 120.1(18) . .
C43' C42' H42' 119.9 . .
C41' C42' H42' 119.9 . .
C42' C43' C44' 120(2) . .
C42' C43' H43' 119.8 . .
C44' C43' H43' 119.8 . .
C45' C44' C49' 116.9(14) . .
C45' C44' C43' 124.1(15) . .
C49' C44' C43' 118.5(15) . .
C44' C45' C46' 122.9(17) . .
C44' C45' H45' 118.6 . .
C46' C45' H45' 118.6 . .
C45' C46' C47' 117.0(18) . .
C45' C46' H46' 121.5 . .
C47' C46' H46' 121.5 . .
C48' C47' C46' 123.1(16) . .
C48' C47' H47' 118.5 . .
C46' C47' H47' 118.5 . .
O1 C51 C53 121.0(7) . .
O1 C51 C52 122.2(7) . .
C53 C51 C52 116.9(6) . .
C51 C52 H52A 109.5 . .
C51 C52 H52B 109.5 . .
H52A C52 H52B 109.5 . .
C51 C52 H52C 109.5 . .
H52A C52 H52C 109.5 . .
H52B C52 H52C 109.5 . .
C51 C53 H53A 109.5 . .
C51 C53 H53B 109.5 . .
H53A C53 H53B 109.5 . .
C51 C53 H53C 109.5 . .
H53A C53 H53C 109.5 . .
H53B C53 H53C 109.5 . .
C54 O2 Tl2 137.9(5) . .
O2 C54 C56 120.8(7) . .
O2 C54 C55 120.6(7) . .
C56 C54 C55 118.6(6) . .
C54 C55 H55A 109.5 . .
C54 C55 H55B 109.5 . .
H55A C55 H55B 109.5 . .
C54 C55 H55C 109.5 . .
H55A C55 H55C 109.5 . .
H55B C55 H55C 109.5 . .
C54 C56 H56A 109.5 . .
C54 C56 H56B 109.5 . .
H56A C56 H56B 109.5 . .
C54 C56 H56C 109.5 . .
H56A C56 H56C 109.5 . .
H56B C56 H56C 109.5 . .
O3 C57 C59 118.7(15) . .
O3 C57 C58 118.0(13) . .
C59 C57 C58 123.2(14) . .
C57 C58 H58A 109.5 . .
C57 C58 H58B 109.5 . .
H58A C58 H58B 109.5 . .
C57 C58 H58C 109.5 . .
H58A C58 H58C 109.5 . .
H58B C58 H58C 109.5 . .
C57 C59 H59A 109.5 . .
C57 C59 H59B 109.5 . .
H59A C59 H59B 109.5 . .
C57 C59 H59C 109.5 . .
H59A C59 H59C 109.5 . .
H59B C59 H59C 109.5 . .
C61 C60 H60A 109.5 . .
C61 C60 H60B 109.5 . .
H60A C60 H60B 109.5 . .
C61 C60 H60C 109.5 . .
H60A C60 H60C 109.5 . .
H60B C60 H60C 109.5 . .
C60 C61 C62 111.5(3) . .
C60 C61 H61A 109.3 . .
C62 C61 H61A 109.3 . .
C60 C61 H61B 109.3 . .
C62 C61 H61B 109.3 . .
H61A C61 H61B 108.0 . .
C63 C62 C61 111.8(3) . .
C63 C62 H62A 109.3 . .
C61 C62 H62A 109.3 . .
C63 C62 H62B 109.3 . .
C61 C62 H62B 109.3 . .
H62A C62 H62B 107.9 . .
C64 C63 C62 112.6(3) . .
C64 C63 H63A 109.1 . .
C62 C63 H63A 109.1 . .
C64 C63 H63B 109.1 . .
C62 C63 H63B 109.1 . .
H63A C63 H63B 107.8 . .
C63 C64 C65 111.9(3) . .
C63 C64 H64A 109.2 . .
C65 C64 H64A 109.2 . .
C63 C64 H64B 109.2 . .
C65 C64 H64B 109.2 . .
H64A C64 H64B 107.9 . .
C64 C65 H65A 109.5 . .
C64 C65 H65B 109.5 . .
H65A C65 H65B 109.5 . .
C64 C65 H65C 109.5 . .
H65A C65 H65C 109.5 . .
H65B C65 H65C 109.5 . .

loop_
_geom_bond_atom_site_label_1
_geom_bond_atom_site_label_2
_geom_bond_distance
_geom_bond_site_symmetry_2
Pt1 C1 2.026(6) .
Pt1 C23 2.070(5) .
Pt1 C7 2.091(6) .
Pt1 N1 2.107(4) .
Pt1 Tl1 2.9609(3) .
Pt1 Tl2 2.9945(3) .
Tl1 Pt2 2.9301(3) 2_556
Tl2 O2 2.720(5) .
Tl2 Pt2 3.0666(3) .
F1 C2 1.369(6) .
F2 C3 1.358(7) .
F3 C4 1.358(7) .
F4 C5 1.351(7) .
F5 C6 1.372(6) .
F6 C8 1.364(7) .
F7 C9 1.352(7) .
F8 C10 1.347(7) .
F9 C11 1.351(7) .
F10 C12 1.358(6) .
F11 C27 1.376(8) .
F12 C28 1.360(10) .
F13 C29 1.324(10) .
F14 C30 1.356(9) .
F15 C31 1.363(8) .
F16 C33 1.355(7) .
F17 C34 1.351(7) .
F18 C35 1.337(7) .
F19 C36 1.354(8) .
F20 C37 1.373(7) .
C1 C6 1.377(8) .
C1 C2 1.387(8) .
C2 C3 1.368(9) .
C3 C4 1.372(9) .
C4 C5 1.376(8) .
C5 C6 1.371(8) .
C7 C8 1.380(8) .
C7 C12 1.404(8) .
C8 C9 1.370(9) .
C9 C10 1.379(9) .
C10 C11 1.375(9) .
C11 C12 1.382(8) .
N1 C13 1.343(7) .
N1 C25 1.382(7) .
C25 C16 1.397(8) .
C25 C24 1.428(7) .
C24 C23 1.417(7) .
C24 C19 1.419(7) .
C23 C22 1.367(7) .
C13 C14 1.400(8) .
C13 H13 0.9300 .
C14 C15 1.371(8) .
C14 H14 0.9300 .
C15 C16 1.387(8) .
C15 H15 0.9300 .
C16 C17 1.448(8) .
C17 C18 1.352(9) .
C17 H17 0.9300 .
C18 C19 1.443(8) .
C18 H18 0.9300 .
C19 C20 1.394(8) .
C20 C21 1.377(8) .
C20 H20 0.9300 .
C21 C22 1.416(8) .
C21 H21 0.9300 .
C22 H22 0.9300 .
C26 C31 1.376(9) .
C26 C27 1.393(10) .
C26 Pt2 2.064(7) .
C27 C28 1.382(12) .
C28 C29 1.371(13) .
C29 C30 1.382(12) .
C30 C31 1.384(11) .
C32 C37 1.380(9) .
C32 C33 1.410(8) .
C32 Pt2 2.029(6) .
C33 C34 1.372(9) .
C34 C35 1.365(9) .
C35 C36 1.384(9) .
C36 C37 1.386(10) .
N2 C50 1.350(10) .
N2 C38 1.356(11) .
N2 Pt2 2.132(8) .
C50 C49 1.419(11) .
C50 C41 1.422(11) .
C49 C48 1.413(10) .
C49 C44 1.420(10) .
C48 C47 1.338(12) .
C48 Pt2 2.050(9) .
C38 C39 1.393(11) .
C38 H38 0.9300 .
C39 C40 1.392(13) .
C39 H39 0.9300 .
C40 C41 1.358(13) .
C40 H40 0.9300 .
C41 C42 1.438(13) .
C42 C43 1.360(15) .
C42 H42 0.9300 .
C43 C44 1.452(14) .
C43 H43 0.9300 .
C44 C45 1.388(13) .
C45 C46 1.398(13) .
C45 H45 0.9300 .
C46 C47 1.405(12) .
C46 H46 0.9300 .
C47 H47 0.9300 .
Pt2 C48' 2.073(7) .
Pt2 N2' 2.123(6) .
Pt2 Tl1 2.9301(3) 2_546
N2' C50' 1.386(8) .
N2' C38' 1.409(15) .
C50' C49' 1.428(8) .
C50' C41' 1.435(15) .
C49' C48' 1.416(8) .
C49' C44' 1.426(14) .
C48' C47' 1.323(16) .
C38' C39' 1.406(16) .
C38' H38' 0.9300 .
C39' C40' 1.388(17) .
C39' H39' 0.9300 .
C40' C41' 1.382(17) .
C40' H40' 0.9300 .
C41' C42' 1.459(16) .
C42' C43' 1.36(2) .
C42' H42' 0.9300 .
C43' C44' 1.447(18) .
C43' H43' 0.9300 .
C44' C45' 1.392(17) .
C45' C46' 1.396(17) .
C45' H45' 0.9300 .
C46' C47' 1.405(17) .
C46' H46' 0.9300 .
C47' H47' 0.9300 .
O1 C51 1.215(8) .
C51 C53 1.489(9) .
C51 C52 1.490(10) .
C52 H52A 0.9600 .
C52 H52B 0.9600 .
C52 H52C 0.9600 .
C53 H53A 0.9600 .
C53 H53B 0.9600 .
C53 H53C 0.9600 .
O2 C54 1.219(8) .
C54 C56 1.485(12) .
C54 C55 1.499(10) .
C55 H55A 0.9600 .
C55 H55B 0.9600 .
C55 H55C 0.9600 .
C56 H56A 0.9600 .
C56 H56B 0.9600 .
C56 H56C 0.9600 .
O3 C57 1.306(16) .
C57 C59 1.377(16) .
C57 C58 1.522(19) .
C58 H58A 0.9600 .
C58 H58B 0.9600 .
C58 H58C 0.9600 .
C59 H59A 0.9600 .
C59 H59B 0.9600 .
C59 H59C 0.9600 .
C60 C61 1.539(3) .
C60 H60A 0.9600 .
C60 H60B 0.9600 .
C60 H60C 0.9600 .
C61 C62 1.542(3) .
C61 H61A 0.9700 .
C61 H61B 0.9700 .
C62 C63 1.535(3) .
C62 H62A 0.9700 .
C62 H62B 0.9700 .
C63 C64 1.534(3) .
C63 H63A 0.9700 .
C63 H63B 0.9700 .
C64 C65 1.542(3) .
C64 H64A 0.9700 .
C64 H64B 0.9700 .
C65 H65A 0.9600 .
C65 H65B 0.9600 .
C65 H65C 0.9600 .
